data_7051420
_journal_name_full 'New Journal of Chemistry'
_journal_paper_doi 10.1039/a809943j
_journal_year 1999
_chemical_formula_structural (P^i^Pr~3~)~2~(CO)HRu(\m-H)(\m-OMe)Ir(COD)
_chemical_formula_sum 'C28 H59 Ir O2 P2 Ru'
_chemical_formula_weight 783.47
_space_group_IT_number 2
_symmetry_cell_setting triclinic
_symmetry_space_group_name_Hall '-P 1'
_symmetry_space_group_name_H-M 'P -1'
_cell_angle_alpha 92.860(10)
_cell_angle_beta 93.180(10)
_cell_angle_gamma 103.220(10)
_cell_formula_units_Z 2
_cell_length_a 8.6580(10)
_cell_length_b 10.0400(10)
_cell_length_c 19.371(2)
_cell_measurement_temperature 150(2)
_cell_volume 1633.3(3)
_diffrn_ambient_temperature 150.0(2)
_exptl_crystal_density_diffrn 1.593
_refine_diff_density_rms 0.144
_refine_ls_R_factor_obs 0.0236
_refine_ls_wR_factor_obs 0.0604
_cod_database_code 7051420

loop_
_symmetry_equiv_pos_as_xyz
'x, y, z'
'-x, -y, -z'

loop_
_atom_site_aniso_label
_atom_site_aniso_U_11
_atom_site_aniso_U_22
_atom_site_aniso_U_33
_atom_site_aniso_U_23
_atom_site_aniso_U_13
_atom_site_aniso_U_12
Ir 0.01956(10) 0.01340(9) 0.01666(9) -0.00041(6) 0.00176(6) 0.00360(6)
Ru 0.0176(2) 0.0118(2) 0.0160(2) 0.00059(12) 0.00163(12) 0.00317(12)
P1 0.0203(5) 0.0148(5) 0.0188(5) 0.0028(4) 0.0027(4) 0.0053(4)
P2 0.0173(5) 0.0140(5) 0.0208(5) 0.0013(4) 0.0007(4) 0.0019(4)
O1 0.057(2) 0.022(2) 0.041(2) 0.000(2) 0.023(2) 0.013(2)
O2 0.025(2) 0.021(2) 0.023(2) -0.0030(12) 0.0006(12) 0.0121(13)
C1 0.029(2) 0.031(2) 0.016(2) 0.008(2) 0.002(2) 0.010(2)
C2 0.040(3) 0.045(3) 0.023(2) -0.003(2) -0.006(2) 0.013(2)
C3 0.033(3) 0.046(3) 0.035(3) 0.008(2) 0.000(2) 0.020(2)
C4 0.021(2) 0.025(2) 0.023(2) 0.004(2) 0.005(2) 0.008(2)
C5 0.026(2) 0.047(3) 0.031(3) 0.009(2) 0.003(2) 0.015(2)
C6 0.029(3) 0.042(3) 0.035(3) 0.018(2) 0.017(2) 0.012(2)
C7 0.039(3) 0.015(2) 0.031(3) 0.004(2) 0.013(2) 0.007(2)
C8 0.043(3) 0.020(2) 0.040(3) 0.002(2) 0.004(2) -0.005(2)
C9 0.058(4) 0.018(2) 0.049(3) 0.012(2) 0.008(3) 0.012(2)
C10 0.025(2) 0.018(2) 0.023(2) 0.003(2) 0.000(2) 0.004(2)
C11 0.039(3) 0.022(2) 0.033(3) 0.011(2) 0.006(2) 0.005(2)
C12 0.028(2) 0.028(2) 0.031(3) 0.008(2) -0.001(2) 0.010(2)
C13 0.023(2) 0.021(2) 0.030(2) 0.001(2) -0.004(2) -0.004(2)
C14 0.045(3) 0.032(3) 0.032(3) -0.011(2) 0.001(2) -0.003(2)
C15 0.037(3) 0.040(3) 0.047(3) 0.007(3) -0.020(3) -0.005(2)
C16 0.023(2) 0.020(2) 0.042(3) 0.002(2) 0.009(2) 0.003(2)
C17 0.041(3) 0.029(3) 0.048(3) -0.004(2) 0.021(3) 0.005(2)
C18 0.028(3) 0.037(3) 0.061(4) -0.001(3) 0.019(3) 0.002(2)
C19 0.030(2) 0.017(2) 0.020(2) 0.003(2) 0.008(2) 0.003(2)
C20 0.030(2) 0.019(2) 0.028(2) -0.001(2) -0.001(2) 0.007(2)
C21 0.030(2) 0.024(2) 0.025(2) -0.007(2) 0.002(2) 0.007(2)
C22 0.049(3) 0.035(3) 0.021(2) -0.002(2) 0.006(2) 0.008(2)
C23 0.044(3) 0.030(3) 0.023(2) 0.002(2) -0.005(2) 0.007(2)
C24 0.032(2) 0.025(2) 0.019(2) -0.001(2) -0.004(2) 0.009(2)
C25 0.022(2) 0.030(2) 0.025(2) -0.001(2) -0.001(2) 0.005(2)
C26 0.027(3) 0.030(3) 0.043(3) -0.004(2) -0.005(2) -0.001(2)
C27 0.040(3) 0.022(2) 0.037(3) -0.005(2) -0.005(2) -0.003(2)
C29 0.030(3) 0.027(2) 0.038(3) 0.001(2) 0.006(2) 0.016(2)

loop_
_atom_site_label
_atom_site_type_symbol
_atom_site_fract_x
_atom_site_fract_y
_atom_site_fract_z
_atom_site_U_iso_or_equiv
_atom_site_thermal_displace_type
_atom_site_occupancy
_atom_site_calc_flag
_atom_site_refinement_flags
_atom_site_disorder_group
H01 H 0.3230(74) 0.4465(64) 0.3427(32) 0.052(18) Uiso 1 d . .
H02 H 0.0589(52) 0.4222(45) 0.2130(23) 0.014(11) Uiso 1 d . .
Ir Ir 0.03258(2) 0.29172(2) 0.159990(8) 0.01660(6) Uani 1 d . .
Ru Ru 0.17973(4) 0.43154(3) 0.28770(2) 0.01518(8) Uani 1 d . .
P1 P 0.05533(13) 0.26298(11) 0.36395(6) 0.0176(2) Uani 1 d . .
P2 P 0.35589(12) 0.61086(11) 0.23494(6) 0.0176(2) Uani 1 d . .
O1 O 0.0466(5) 0.6327(3) 0.3719(2) 0.0391(9) Uani 1 d . .
O2 O 0.2329(4) 0.2791(3) 0.2181(2) 0.0221(6) Uani 1 d . .
C1 C 0.1781(5) 0.2717(5) 0.4474(2) 0.0245(9) Uani 1 d . .
H1 H 0.1180(5) 0.2014(5) 0.4769(2) 0.045(2) Uiso 1 calc R .
C2 C 0.2064(7) 0.4125(6) 0.4884(3) 0.0361(12) Uani 1 d . .
H2A H 0.1040(7) 0.4303(17) 0.5001(16) 0.045(2) Uiso 1 calc R .
H2B H 0.2605(38) 0.4846(7) 0.4600(7) 0.045(2) Uiso 1 calc R .
H2C H 0.2725(36) 0.4117(14) 0.5310(9) 0.045(2) Uiso 1 calc R .
C3 C 0.3403(6) 0.2351(6) 0.4360(3) 0.0360(12) Uani 1 d . .
H3A H 0.3224(7) 0.1491(20) 0.4072(15) 0.045(2) Uiso 1 calc R .
H3B H 0.3926(20) 0.2243(36) 0.4809(3) 0.045(2) Uiso 1 calc R .
H3C H 0.4083(17) 0.3087(18) 0.4127(17) 0.045(2) Uiso 1 calc R .
C4 C -0.1353(5) 0.2953(5) 0.3952(2) 0.0223(9) Uani 1 d . .
H4 H -0.1039(5) 0.3881(5) 0.4201(2) 0.045(2) Uiso 1 calc R .
C5 C -0.2564(6) 0.3100(6) 0.3360(3) 0.0336(11) Uani 1 d . .
H5A H -0.2010(9) 0.3665(31) 0.3011(9) 0.045(2) Uiso 1 calc R .
H5B H -0.3367(25) 0.3537(34) 0.3548(4) 0.045(2) Uiso 1 calc R .
H5C H -0.3082(31) 0.2190(6) 0.3147(12) 0.045(2) Uiso 1 calc R .
C6 C -0.2182(6) 0.2001(6) 0.4490(3) 0.0341(12) Uani 1 d . .
H6A H -0.1399(10) 0.1918(30) 0.4861(10) 0.045(2) Uiso 1 calc R .
H6B H -0.2658(37) 0.1093(12) 0.4265(5) 0.045(2) Uiso 1 calc R .
H6C H -0.3015(29) 0.2388(19) 0.4687(14) 0.045(2) Uiso 1 calc R .
C7 C 0.0210(6) 0.0768(4) 0.3335(2) 0.0278(10) Uani 1 d . .
H7 H 0.1169(6) 0.0688(4) 0.3086(2) 0.045(2) Uiso 1 calc R .
C8 C -0.1205(7) 0.0317(5) 0.2797(3) 0.0362(12) Uani 1 d . .
H8A H -0.1170(24) 0.1019(17) 0.2462(11) 0.045(2) Uiso 1 calc R .
H8B H -0.2199(7) 0.0193(35) 0.3031(4) 0.045(2) Uiso 1 calc R .
H8C H -0.1152(24) -0.0551(19) 0.2556(13) 0.045(2) Uiso 1 calc R .
C9 C 0.0075(7) -0.0280(5) 0.3904(3) 0.0409(13) Uani 1 d . .
H9A H 0.1022(21) -0.0031(21) 0.4227(11) 0.045(2) Uiso 1 calc R .
H9B H -0.0009(43) -0.1200(7) 0.3687(3) 0.045(2) Uiso 1 calc R .
H9C H -0.0873(24) -0.0272(27) 0.4156(12) 0.045(2) Uiso 1 calc R .
C10 C 0.2609(5) 0.7107(4) 0.1731(2) 0.0223(9) Uani 1 d . .
H10 H 0.2227(5) 0.6468(4) 0.1313(2) 0.045(2) Uiso 1 calc R .
C11 C 0.3721(6) 0.8379(5) 0.1465(3) 0.0313(11) Uani 1 d . .
H11A H 0.4591(24) 0.8102(7) 0.1237(17) 0.045(2) Uiso 1 calc R .
H11B H 0.4160(34) 0.9040(17) 0.1856(4) 0.045(2) Uiso 1 calc R .
H11C H 0.3118(12) 0.8804(22) 0.1133(14) 0.045(2) Uiso 1 calc R .
C12 C 0.1094(6) 0.7480(5) 0.2004(3) 0.0286(10) Uani 1 d . .
H12A H 0.0373(19) 0.6650(8) 0.2143(17) 0.045(2) Uiso 1 calc R .
H12B H 0.0558(23) 0.7879(33) 0.1636(6) 0.045(2) Uiso 1 calc R .
H12C H 0.1398(7) 0.8145(27) 0.2403(11) 0.045(2) Uiso 1 calc R .
C13 C 0.4899(5) 0.7438(5) 0.2966(2) 0.0263(10) Uani 1 d . .
H13 H 0.5689(5) 0.8018(5) 0.2683(2) 0.045(2) Uiso 1 calc R .
C14 C 0.4073(7) 0.8418(5) 0.3366(3) 0.0388(12) Uani 1 d . .
H14A H 0.3268(30) 0.7887(6) 0.3644(14) 0.045(2) Uiso 1 calc R .
H14B H 0.3561(36) 0.8919(27) 0.3036(3) 0.045(2) Uiso 1 calc R .
H14C H 0.4865(9) 0.9071(24) 0.3671(14) 0.045(2) Uiso 1 calc R .
C15 C 0.5854(7) 0.6783(6) 0.3493(3) 0.0441(14) Uani 1 d . .
H15A H 0.6336(35) 0.6120(27) 0.3248(4) 0.045(2) Uiso 1 calc R .
H15B H 0.5141(11) 0.6314(32) 0.3826(11) 0.045(2) Uiso 1 calc R .
H15C H 0.6691(28) 0.7500(7) 0.3740(13) 0.045(2) Uiso 1 calc R .
C16 C 0.5044(5) 0.5447(5) 0.1832(3) 0.0284(10) Uani 1 d . .
H16 H 0.5239(5) 0.4635(5) 0.2071(3) 0.045(2) Uiso 1 calc R .
C17 C 0.4337(7) 0.4893(5) 0.1092(3) 0.0391(13) Uani 1 d . .
H17A H 0.3240(15) 0.4367(31) 0.1115(4) 0.045(2) Uiso 1 calc R .
H17B H 0.4975(26) 0.4299(29) 0.0894(8) 0.045(2) Uiso 1 calc R .
H17C H 0.4348(39) 0.5664(6) 0.0799(6) 0.045(2) Uiso 1 calc R .
C18 C 0.6707(6) 0.6412(6) 0.1784(3) 0.0424(14) Uani 1 d . .
H18A H 0.7218(18) 0.6668(30) 0.2251(4) 0.045(2) Uiso 1 calc R .
H18B H 0.6589(7) 0.7240(18) 0.1559(17) 0.045(2) Uiso 1 calc R .
H18C H 0.7364(15) 0.5938(14) 0.1512(16) 0.045(2) Uiso 1 calc R .
C19 C 0.1021(5) 0.5564(4) 0.3388(2) 0.0225(9) Uani 1 d . .
C20 C -0.0210(6) 0.0965(5) 0.1022(2) 0.0257(10) Uani 1 d . .
H20 H 0.0239(6) 0.0399(5) 0.1299(2) 0.045(2) Uiso 1 d R .
C21 C 0.0909(6) 0.1932(5) 0.0667(2) 0.0266(10) Uani 1 d . .
H21 H 0.2000(6) 0.1940(5) 0.0710(2) 0.045(2) Uiso 1 d R .
C22 C 0.0468(7) 0.2627(5) 0.0025(3) 0.0353(12) Uani 1 d . .
H22A H 0.1346(7) 0.3377(5) 0.0006(3) 0.045(2) Uiso 1 d R .
H22B H 0.0497(7) 0.1989(5) -0.0418(3) 0.045(2) Uiso 1 d R .
C23 C -0.1017(6) 0.3208(5) 0.0117(2) 0.0328(11) Uani 1 d . .
H23A H -0.1989(6) 0.2553(5) -0.0110(2) 0.045(2) Uiso 1 d R .
H23B H -0.0957(6) 0.4013(5) -0.0100(2) 0.045(2) Uiso 1 d R .
C24 C -0.1163(6) 0.3658(5) 0.0876(2) 0.0251(10) Uani 1 d . .
H24 H -0.1087(6) 0.4613(5) 0.1015(2) 0.045(2) Uiso 1 d R .
C25 C -0.2106(5) 0.2779(5) 0.1329(2) 0.0257(10) Uani 1 d . .
H25 H -0.2639(5) 0.3248(5) 0.1716(2) 0.045(2) Uiso 1 d R .
C26 C -0.3027(6) 0.1320(5) 0.1107(3) 0.0350(12) Uani 1 d . .
H26A H -0.3501(6) 0.0891(5) 0.1608(3) 0.045(2) Uiso 1 d R .
H26B H -0.3948(6) 0.1326(5) 0.0716(3) 0.045(2) Uiso 1 d R .
C27 C -0.1958(6) 0.0441(5) 0.0771(3) 0.0350(12) Uani 1 d . .
H27A H -0.2142(6) 0.0421(5) 0.0316(3) 0.045(2) Uiso 1 d R .
H27B H -0.2263(6) -0.0484(5) 0.0916(3) 0.045(2) Uiso 1 d R .
C29 C 0.3344(6) 0.1884(5) 0.2139(3) 0.0301(10) Uani 1 d . .
H29A H 0.4090(28) 0.2044(25) 0.2550(9) 0.045(2) Uiso 1 calc R .
H29B H 0.3939(31) 0.2039(25) 0.1723(10) 0.045(2) Uiso 1 calc R .
H29C H 0.2711(7) 0.0938(5) 0.2114(19) 0.045(2) Uiso 1 calc R .

loop_
_geom_bond_atom_site_label_1
_geom_bond_atom_site_label_2
_geom_bond_distance
_geom_bond_site_symmetry_2
_geom_bond_publ_flag
Ir O2 2.046(3) . ?
Ir C25 2.113(4) . ?
Ir C24 2.127(4) . ?
Ir C20 2.149(4) . ?
Ir C21 2.156(4) . ?
Ir Ru 2.8635(5) . ?
Ru C19 1.827(4) . ?
Ru O2 2.134(3) . ?
Ru P2 2.3901(11) . ?
Ru P1 2.4079(11) . ?
P1 C1 1.872(4) . ?
P1 C4 1.879(4) . ?
P1 C7 1.883(5) . ?
P2 C10 1.871(4) . ?
P2 C13 1.880(5) . ?
P2 C16 1.888(5) . ?
O1 C19 1.176(6) . ?
O2 C29 1.405(5) . ?
C1 C2 1.548(7) . ?
C1 C3 1.556(6) . ?
C1 H1 1.00 . ?
C2 H2A 0.98 . ?
C2 H2B 0.98 . ?
C2 H2C 0.98 . ?
C3 H3A 0.98 . ?
C3 H3B 0.98 . ?
C3 H3C 0.98 . ?
C4 C6 1.545(6) . ?
C4 C5 1.546(6) . ?
C4 H4 1.00 . ?
C5 H5A 0.98 . ?
C5 H5B 0.98 . ?
C5 H5C 0.98 . ?
C6 H6A 0.98 . ?
C6 H6B 0.98 . ?
C6 H6C 0.98 . ?
C7 C8 1.532(7) . ?
C7 C9 1.552(7) . ?
C7 H7 1.00 . ?
C8 H8A 0.98 . ?
C8 H8B 0.98 . ?
C8 H8C 0.98 . ?
C9 H9A 0.98 . ?
C9 H9B 0.98 . ?
C9 H9C 0.98 . ?
C10 C11 1.544(6) . ?
C10 C12 1.556(6) . ?
C10 H10 1.00 . ?
C11 H11A 0.98 . ?
C11 H11B 0.98 . ?
C11 H11C 0.98 . ?
C12 H12A 0.98 . ?
C12 H12B 0.98 . ?
C12 H12C 0.98 . ?
C13 C15 1.542(7) . ?
C13 C14 1.545(7) . ?
C13 H13 1.00 . ?
C14 H14A 0.98 . ?
C14 H14B 0.98 . ?
C14 H14C 0.98 . ?
C15 H15A 0.98 . ?
C15 H15B 0.98 . ?
C15 H15C 0.98 . ?
C16 C18 1.551(6) . ?
C16 C17 1.552(8) . ?
C16 H16 1.00 . ?
C17 H17A 0.98 . ?
C17 H17B 0.98 . ?
C17 H17C 0.98 . ?
C18 H18A 0.98 . ?
C18 H18B 0.98 . ?
C18 H18C 0.98 . ?
C20 C21 1.436(7) . ?
C20 C27 1.527(7) . ?
C20 H20 0.93 . ?
C21 C22 1.530(7) . ?
C21 H21 0.94 . ?
C22 C23 1.543(7) . ?
C22 H22A 0.94 . ?
C22 H22B 1.05 . ?
C23 C24 1.538(6) . ?
C23 H23A 1.00 . ?
C23 H23B 0.92 . ?
C24 C25 1.429(7) . ?
C24 H24 0.97 . ?
C25 C26 1.526(7) . ?
C25 H25 1.05 . ?
C26 C27 1.563(7) . ?
C26 H26A 1.14 . ?
C26 H26B 1.07 . ?
C27 H27A 0.89 . ?
C27 H27B 0.97 . ?
C29 H29A 0.98 . ?
C29 H29B 0.98 . ?
C29 H29C 0.98 . ?
